data_7127088
loop_
_publ_author_name
'R\"osch, Bastian'
'Gentner, Thomas Xaver'
'Eyselein, Jonathan'
'Friedrich, Alexander'
'Langer, Jens'
'Harder, Sjoerd'

_publ_section_title
;
 Mg-Mg bond polarization induced by a superbulky \b-diketiminate ligand.
;
_journal_issue 77
_journal_name_full 'Chemical communications (Cambridge, England)'
_journal_page_first 11402
_journal_page_last 11405
_journal_paper_doi 10.1039/d0cc05200k
_journal_volume 56
_journal_year 2020
_chemical_formula_moiety 'C37 H57 I Mg N2'
_chemical_formula_sum 'C37 H57 I Mg N2'
_chemical_formula_weight 681.05
_space_group_crystal_system orthorhombic
_space_group_IT_number 61
_space_group_name_Hall '-P 2ac 2ab'
_space_group_name_H-M_alt 'P b c a'
_atom_sites_solution_hydrogens geom
_atom_sites_solution_primary direct
_audit_creation_date 2020-07-30
_audit_creation_method
;
Olex2 1.3
(compiled 2020.07.16 svn.r6f6c53a7 for OlexSys, GUI svn.r6139)
;
_audit_update_record
;
2020-07-30 deposited with the CCDC.	2020-08-18 downloaded from the CCDC.
;
_cell_angle_alpha 90
_cell_angle_beta 90
_cell_angle_gamma 90
_cell_formula_units_Z 8
_cell_length_a 16.7941(4)
_cell_length_b 19.6395(4)
_cell_length_c 21.8990(6)
_cell_measurement_reflns_used 13490
_cell_measurement_temperature 100.0(1)
_cell_measurement_theta_max 29.2200
_cell_measurement_theta_min 2.7600
_cell_volume 7222.9(3)
_computing_cell_refinement 'CrysAlisPro 1.171.40.18b (Rigaku OD, 2018)'
_computing_data_collection 'CrysAlisPro 1.171.40.18b (Rigaku OD, 2018)'
_computing_data_reduction 'CrysAlisPro 1.171.40.18b (Rigaku OD, 2018)'
_computing_molecular_graphics 'Olex2 1.3 (Dolomanov et al., 2009)'
_computing_publication_material 'Olex2 1.3 (Dolomanov et al., 2009)'
_computing_structure_refinement 'SHELXL 2016/6 (Sheldrick, 2015)'
_computing_structure_solution 'ShelXT (Sheldrick, 2015)'
_diffrn_ambient_environment N~2~
_diffrn_ambient_temperature 100.0(1)
_diffrn_detector 'CCD plate'
_diffrn_detector_area_resol_mean 5.2903
_diffrn_detector_type AtlasS2
_diffrn_measured_fraction_theta_full 0.999
_diffrn_measured_fraction_theta_max 0.857
_diffrn_measurement_details
;
List of Runs (angles in degrees, time in seconds):

  # Type    Start    End  Width  t~exp~   \w     \q     \k     \f   Frames
#--------------------------------------------------------------------------
  1  \w    -88.00  21.00   1.00   16.46    --  -11.70 -77.00 150.00  109
  2  \w      5.00  81.00   1.00   16.46    --   12.17  38.00  90.00   76
;
_diffrn_measurement_device 'four-circle diffractometer'
_diffrn_measurement_device_type 'SuperNova, Dual, Cu at home/near, AtlasS2'
_diffrn_measurement_method '\w scans'
_diffrn_orient_matrix_type 'CrysAlisPro convention (1999,Acta A55,543-557)'
_diffrn_orient_matrix_UB_11 0.0188026000
_diffrn_orient_matrix_UB_12 0.0060720000
_diffrn_orient_matrix_UB_13 0.0284938000
_diffrn_orient_matrix_UB_21 0.0362626000
_diffrn_orient_matrix_UB_22 0.0071728000
_diffrn_orient_matrix_UB_23 -0.0152781000
_diffrn_orient_matrix_UB_31 -0.0106949000
_diffrn_orient_matrix_UB_32 0.0348872000
_diffrn_orient_matrix_UB_33 -0.0018571000
_diffrn_radiation_monochromator mirror
_diffrn_radiation_probe x-ray
_diffrn_radiation_type MoK\a
_diffrn_radiation_wavelength 0.71073
_diffrn_reflns_av_R_equivalents 0.0309
_diffrn_reflns_av_unetI/netI 0.0305
_diffrn_reflns_Laue_measured_fraction_full 0.999
_diffrn_reflns_Laue_measured_fraction_max 0.857
_diffrn_reflns_limit_h_max 23
_diffrn_reflns_limit_h_min -23
_diffrn_reflns_limit_k_max 18
_diffrn_reflns_limit_k_min -26
_diffrn_reflns_limit_l_max 30
_diffrn_reflns_limit_l_min -27
_diffrn_reflns_number 34505
_diffrn_reflns_point_group_measured_fraction_full 0.999
_diffrn_reflns_point_group_measured_fraction_max 0.857
_diffrn_reflns_theta_full 26.000
_diffrn_reflns_theta_max 29.814
_diffrn_reflns_theta_min 2.425
_diffrn_source 'micro-focus sealed X-ray tube'
_diffrn_source_type 'SuperNova (Mo) X-ray Source'
_exptl_absorpt_coefficient_mu 0.930
_exptl_absorpt_correction_T_max 1.000
_exptl_absorpt_correction_T_min 0.540
_exptl_absorpt_correction_type gaussian
_exptl_absorpt_process_details
;
CrysAlisPro 1.171.40.18b (Rigaku Oxford Diffraction, 2018)
Numerical absorption correction based on gaussian integration over
			a multifaceted crystal model
Empirical absorption correction using spherical harmonics,
 implemented in SCALE3 ABSPACK scaling algorithm.
;
_exptl_crystal_colour 'clear colourless'
_exptl_crystal_colour_lustre clear
_exptl_crystal_colour_primary colourless
_exptl_crystal_density_diffrn 1.253
_exptl_crystal_description plate
_exptl_crystal_F_000 2864
_exptl_crystal_size_max 0.371
_exptl_crystal_size_mid 0.248
_exptl_crystal_size_min 0.094
_refine_diff_density_max 1.192
_refine_diff_density_min -1.063
_refine_diff_density_rms 0.069
_refine_ls_extinction_method none
_refine_ls_goodness_of_fit_ref 1.029
_refine_ls_hydrogen_treatment constr
_refine_ls_matrix_type full
_refine_ls_number_parameters 380
_refine_ls_number_reflns 8886
_refine_ls_number_restraints 0
_refine_ls_restrained_S_all 1.029
_refine_ls_R_factor_all 0.0437
_refine_ls_R_factor_gt 0.0316
_refine_ls_shift/su_max 0.001
_refine_ls_shift/su_mean 0.000
_refine_ls_structure_factor_coef Fsqd
_refine_ls_weighting_details 'w=1/[\s^2^(Fo^2^)+(0.0241P)^2^+6.3811P] where P=(Fo^2^+2Fc^2^)/3'
_refine_ls_weighting_scheme calc
_refine_ls_wR_factor_gt 0.0658
_refine_ls_wR_factor_ref 0.0717
_reflns_Friedel_coverage 0.000
_reflns_number_gt 7308
_reflns_number_total 8886
_reflns_threshold_expression 'I > 2\s(I)'
_cod_data_source_file d0cc05200k2.cif
_cod_data_source_block hasj181101a
_cod_depositor_comments 'Adding full bibliography for 7127086--7127091.cif.'
_cod_database_code 7127088
_shelx_shelxl_version_number 2016/6
_chemical_oxdiff_formula C37H57IMgN2
_shelx_space_group_comment
;
The symmetry employed for this shelxl refinement is uniquely defined
by the following loop, which should always be used as a source of
symmetry information in preference to the above space-group names.
They are only intended as comments.
;
_reflns_odcompleteness_completeness 99.79
_reflns_odcompleteness_iscentric 1
_reflns_odcompleteness_theta 26.32
_olex2_refinement_description
;
1. Fixed Uiso
 At 1.2 times of:
  All C(H) groups, All C(H,H) groups
 At 1.5 times of:
  All C(H,H,H) groups
2.a Ternary CH refined with riding coordinates:
 C12(H12), C17(H17), C28(H28), C33(H33)
2.b Secondary CH2 refined with riding coordinates:
 C13(H13A,H13B), C15(H15A,H15B), C18(H18A,H18B), C20(H20A,H20B), C29(H29A,
 H29B), C31(H31A,H31B), C34(H34A,H34B), C36(H36A,H36B)
2.c Aromatic/amide H refined with riding coordinates:
 C3(H3), C8(H8), C9(H9), C10(H10), C24(H24), C25(H25), C26(H26)
2.d Idealised Me refined as rotating group:
 C1(H1A,H1B,H1C), C5(H5A,H5B,H5C), C14(H14A,H14B,H14C), C16(H16A,H16B,H16C),
 C19(H19A,H19B,H19C), C21(H21A,H21B,H21C), C30(H30A,H30B,H30C), C32(H32A,H32B,
 H32C), C35(H35A,H35B,H35C), C37(H37A,H37B,H37C)
;
_olex2_date_sample_data_collection 2018-11-01
_olex2_submission_special_instructions 'No special instructions were received'
_oxdiff_exptl_absorpt_empirical_details
;
Empirical correction (ABSPACK) includes:
- Absorption correction using spherical harmonics
- Frame scaling
;
_oxdiff_exptl_absorpt_empirical_full_max 1.211
_oxdiff_exptl_absorpt_empirical_full_min 0.875

loop_
_space_group_symop_operation_xyz
'x, y, z'
'-x+1/2, -y, z+1/2'
'-x, y+1/2, -z+1/2'
'x+1/2, -y+1/2, -z'
'-x, -y, -z'
'x-1/2, y, -z-1/2'
'x, -y-1/2, z-1/2'
'-x-1/2, y-1/2, z'

loop_
_atom_site_label
_atom_site_type_symbol
_atom_site_fract_x
_atom_site_fract_y
_atom_site_fract_z
_atom_site_U_iso_or_equiv
_atom_site_adp_type
_atom_site_occupancy
_atom_site_site_symmetry_order
_atom_site_calc_flag
_atom_site_refinement_flags_posn
_atom_site_refinement_flags_adp
_atom_site_refinement_flags_occupancy
_atom_site_disorder_assembly
_atom_site_disorder_group
I1 I 0.18248(2) 0.21555(2) 0.56551(2) 0.02716(5) Uani 1 1 d . . . . .
Mg1 Mg 0.23006(4) 0.33192(3) 0.60899(3) 0.01712(13) Uani 1 1 d . . . . .
N1 N 0.30298(9) 0.40765(7) 0.58324(7) 0.0130(3) Uani 1 1 d . . . . .
N2 N 0.20458(9) 0.36796(7) 0.69217(7) 0.0135(3) Uani 1 1 d . . . . .
C1 C 0.38289(12) 0.51162(9) 0.60286(9) 0.0183(4) Uani 1 1 d . . . . .
H1A H 0.436545 0.500234 0.617192 0.027 Uiso 1 1 calc R U . . .
H1B H 0.366281 0.555142 0.620666 0.027 Uiso 1 1 calc R U . . .
H1C H 0.383075 0.515303 0.558232 0.027 Uiso 1 1 calc R U . . .
C2 C 0.32537(10) 0.45628(8) 0.62216(8) 0.0130(3) Uani 1 1 d . . . . .
C3 C 0.29927(10) 0.46045(9) 0.68324(8) 0.0140(3) Uani 1 1 d . . . . .
H3 H 0.323576 0.495640 0.706452 0.017 Uiso 1 1 calc R U . . .
C4 C 0.24350(11) 0.42139(9) 0.71544(8) 0.0137(3) Uani 1 1 d . . . . .
C5 C 0.22819(11) 0.44326(9) 0.78074(8) 0.0179(4) Uani 1 1 d . . . . .
H5A H 0.182859 0.474666 0.781831 0.027 Uiso 1 1 calc R U . . .
H5B H 0.275564 0.466140 0.796913 0.027 Uiso 1 1 calc R U . . .
H5C H 0.216233 0.403135 0.805708 0.027 Uiso 1 1 calc R U . . .
C6 C 0.32888(11) 0.40994(8) 0.52025(8) 0.0139(3) Uani 1 1 d . . . . .
C7 C 0.27258(11) 0.43018(9) 0.47581(8) 0.0168(4) Uani 1 1 d . . . . .
C8 C 0.29586(13) 0.43004(10) 0.41472(9) 0.0215(4) Uani 1 1 d . . . . .
H8 H 0.259094 0.444177 0.384286 0.026 Uiso 1 1 calc R U . . .
C9 C 0.37132(13) 0.40975(10) 0.39758(9) 0.0242(4) Uani 1 1 d . . . . .
H9 H 0.386068 0.410213 0.355700 0.029 Uiso 1 1 calc R U . . .
C10 C 0.42543(12) 0.38879(10) 0.44122(9) 0.0209(4) Uani 1 1 d . . . . .
H10 H 0.476824 0.374043 0.428822 0.025 Uiso 1 1 calc R U . . .
C11 C 0.40595(11) 0.38886(9) 0.50331(8) 0.0156(4) Uani 1 1 d . . . . .
C12 C 0.46841(11) 0.36607(9) 0.54925(8) 0.0162(4) Uani 1 1 d . . . . .
H12 H 0.447216 0.374963 0.591175 0.019 Uiso 1 1 calc R U . . .
C13 C 0.48469(12) 0.28928(9) 0.54345(11) 0.0248(4) Uani 1 1 d . . . . .
H13A H 0.503616 0.279396 0.501563 0.030 Uiso 1 1 calc R U . . .
H13B H 0.527638 0.276481 0.572208 0.030 Uiso 1 1 calc R U . . .
C14 C 0.41144(14) 0.24601(12) 0.55666(13) 0.0406(6) Uani 1 1 d . . . . .
H14A H 0.370413 0.255336 0.525958 0.061 Uiso 1 1 calc R U . . .
H14B H 0.390832 0.257155 0.597319 0.061 Uiso 1 1 calc R U . . .
H14C H 0.425940 0.197706 0.555212 0.061 Uiso 1 1 calc R U . . .
C15 C 0.54579(11) 0.40709(9) 0.54149(9) 0.0186(4) Uani 1 1 d . . . . .
H15A H 0.570706 0.394323 0.502155 0.022 Uiso 1 1 calc R U . . .
H15B H 0.532264 0.456099 0.539380 0.022 Uiso 1 1 calc R U . . .
C16 C 0.60600(13) 0.39654(11) 0.59214(10) 0.0289(5) Uani 1 1 d . . . . .
H16A H 0.652349 0.425793 0.585021 0.043 Uiso 1 1 calc R U . . .
H16B H 0.622881 0.348778 0.592713 0.043 Uiso 1 1 calc R U . . .
H16C H 0.581702 0.408218 0.631461 0.043 Uiso 1 1 calc R U . . .
C17 C 0.19067(11) 0.45499(9) 0.49532(9) 0.0190(4) Uani 1 1 d . . . . .
H17 H 0.175684 0.428052 0.532326 0.023 Uiso 1 1 calc R U . . .
C18 C 0.19444(13) 0.53051(10) 0.51548(11) 0.0300(5) Uani 1 1 d . . . . .
H18A H 0.246190 0.538833 0.535801 0.036 Uiso 1 1 calc R U . . .
H18B H 0.192186 0.559756 0.478697 0.036 Uiso 1 1 calc R U . . .
C19 C 0.12881(19) 0.55096(14) 0.55801(14) 0.0539(8) Uani 1 1 d . . . . .
H19A H 0.077428 0.546121 0.537239 0.081 Uiso 1 1 calc R U . . .
H19B H 0.136267 0.598483 0.570392 0.081 Uiso 1 1 calc R U . . .
H19C H 0.129782 0.521650 0.594219 0.081 Uiso 1 1 calc R U . . .
C20 C 0.12489(13) 0.44344(11) 0.44829(10) 0.0278(5) Uani 1 1 d . . . . .
H20A H 0.139961 0.466534 0.409803 0.033 Uiso 1 1 calc R U . . .
H20B H 0.075293 0.464923 0.463321 0.033 Uiso 1 1 calc R U . . .
C21 C 0.10814(13) 0.36838(11) 0.43457(10) 0.0295(5) Uani 1 1 d . . . . .
H21A H 0.064652 0.364950 0.404894 0.044 Uiso 1 1 calc R U . . .
H21B H 0.092929 0.345009 0.472350 0.044 Uiso 1 1 calc R U . . .
H21C H 0.156125 0.347120 0.417687 0.044 Uiso 1 1 calc R U . . .
C22 C 0.14557(11) 0.33301(9) 0.72823(8) 0.0145(4) Uani 1 1 d . . . . .
C23 C 0.06742(11) 0.35884(9) 0.73296(8) 0.0175(4) Uani 1 1 d . . . . .
C24 C 0.01128(12) 0.32063(10) 0.76519(9) 0.0207(4) Uani 1 1 d . . . . .
H24 H -0.041412 0.337607 0.769368 0.025 Uiso 1 1 calc R U . . .
C25 C 0.03064(12) 0.25876(10) 0.79112(9) 0.0222(4) Uani 1 1 d . . . . .
H25 H -0.008529 0.233662 0.812867 0.027 Uiso 1 1 calc R U . . .
C26 C 0.10703(12) 0.23330(10) 0.78544(9) 0.0210(4) Uani 1 1 d . . . . .
H26 H 0.119786 0.190588 0.803289 0.025 Uiso 1 1 calc R U . . .
C27 C 0.16566(11) 0.26928(9) 0.75395(9) 0.0171(4) Uani 1 1 d . . . . .
C28 C 0.24919(12) 0.24001(9) 0.74725(9) 0.0205(4) Uani 1 1 d . . . . .
H28 H 0.268564 0.254767 0.706143 0.025 Uiso 1 1 calc R U . . .
C29 C 0.25001(13) 0.16120(10) 0.74646(10) 0.0254(4) Uani 1 1 d . . . . .
H29A H 0.242312 0.144146 0.788590 0.030 Uiso 1 1 calc R U . . .
H29B H 0.204914 0.144696 0.721386 0.030 Uiso 1 1 calc R U . . .
C30 C 0.32724(14) 0.13236(11) 0.72099(11) 0.0330(5) Uani 1 1 d . . . . .
H30A H 0.335690 0.149730 0.679547 0.049 Uiso 1 1 calc R U . . .
H30B H 0.324007 0.082547 0.719920 0.049 Uiso 1 1 calc R U . . .
H30C H 0.371771 0.146207 0.747110 0.049 Uiso 1 1 calc R U . . .
C31 C 0.30770(12) 0.27035(10) 0.79381(10) 0.0246(4) Uani 1 1 d . . . . .
H31A H 0.360370 0.248776 0.787651 0.029 Uiso 1 1 calc R U . . .
H31B H 0.313737 0.319529 0.785031 0.029 Uiso 1 1 calc R U . . .
C32 C 0.28444(13) 0.26222(12) 0.86083(10) 0.0304(5) Uani 1 1 d . . . . .
H32A H 0.232415 0.283452 0.867796 0.046 Uiso 1 1 calc R U . . .
H32B H 0.324466 0.284303 0.886675 0.046 Uiso 1 1 calc R U . . .
H32C H 0.281497 0.213699 0.871014 0.046 Uiso 1 1 calc R U . . .
C33 C 0.04050(12) 0.42475(10) 0.70229(9) 0.0205(4) Uani 1 1 d . . . . .
H33 H 0.088061 0.446167 0.682647 0.025 Uiso 1 1 calc R U . . .
C34 C -0.02106(12) 0.40968(11) 0.65198(10) 0.0276(5) Uani 1 1 d . . . . .
H34A H -0.069467 0.390404 0.671134 0.033 Uiso 1 1 calc R U . . .
H34B H -0.036272 0.453077 0.632150 0.033 Uiso 1 1 calc R U . . .
C35 C 0.00829(15) 0.36068(13) 0.60332(11) 0.0374(6) Uani 1 1 d . . . . .
H35A H -0.033603 0.353800 0.572784 0.056 Uiso 1 1 calc R U . . .
H35B H 0.021738 0.316958 0.622257 0.056 Uiso 1 1 calc R U . . .
H35C H 0.055674 0.379659 0.583512 0.056 Uiso 1 1 calc R U . . .
C36 C 0.00671(13) 0.47550(10) 0.74923(10) 0.0267(4) Uani 1 1 d . . . . .
H36A H -0.038739 0.453780 0.770437 0.032 Uiso 1 1 calc R U . . .
H36B H 0.048211 0.484867 0.780219 0.032 Uiso 1 1 calc R U . . .
C37 C -0.02128(14) 0.54324(11) 0.72242(12) 0.0340(5) Uani 1 1 d . . . . .
H37A H -0.069999 0.535935 0.698673 0.051 Uiso 1 1 calc R U . . .
H37B H 0.020288 0.561796 0.695789 0.051 Uiso 1 1 calc R U . . .
H37C H -0.032085 0.575413 0.755607 0.051 Uiso 1 1 calc R U . . .

loop_
_atom_site_aniso_label
_atom_site_aniso_U_11
_atom_site_aniso_U_22
_atom_site_aniso_U_33
_atom_site_aniso_U_23
_atom_site_aniso_U_13
_atom_site_aniso_U_12
I1 0.02620(8) 0.01870(7) 0.03656(9) -0.00891(6) -0.00687(6) -0.00544(5)
Mg1 0.0204(3) 0.0158(3) 0.0152(3) -0.0025(2) 0.0014(2) -0.0056(3)
N1 0.0139(7) 0.0137(7) 0.0113(7) 0.0000(6) -0.0002(6) 0.0006(6)
N2 0.0128(7) 0.0144(7) 0.0133(7) 0.0014(6) 0.0004(6) -0.0004(6)
C1 0.0230(10) 0.0151(8) 0.0169(9) 0.0008(7) 0.0037(7) -0.0041(8)
C2 0.0126(8) 0.0117(7) 0.0146(8) 0.0017(7) -0.0009(7) 0.0012(7)
C3 0.0141(9) 0.0120(8) 0.0158(9) -0.0014(7) -0.0013(7) -0.0014(7)
C4 0.0128(9) 0.0143(8) 0.0140(8) 0.0009(7) -0.0019(7) 0.0029(7)
C5 0.0189(10) 0.0202(9) 0.0146(9) -0.0030(7) 0.0017(7) -0.0029(8)
C6 0.0185(9) 0.0109(7) 0.0123(8) 0.0007(7) 0.0007(7) -0.0027(7)
C7 0.0215(10) 0.0124(8) 0.0165(9) 0.0008(7) -0.0039(7) -0.0032(7)
C8 0.0284(11) 0.0203(9) 0.0158(9) 0.0030(8) -0.0054(8) -0.0053(8)
C9 0.0320(12) 0.0278(10) 0.0126(9) -0.0003(8) 0.0034(8) -0.0087(9)
C10 0.0232(10) 0.0214(9) 0.0182(9) -0.0020(8) 0.0045(8) -0.0040(8)
C11 0.0187(9) 0.0139(8) 0.0141(8) -0.0006(7) 0.0006(7) -0.0024(7)
C12 0.0156(9) 0.0165(8) 0.0164(9) 0.0017(7) 0.0019(7) 0.0014(7)
C13 0.0211(10) 0.0175(9) 0.0358(12) 0.0038(9) 0.0029(9) -0.0004(8)
C14 0.0270(12) 0.0229(11) 0.0719(19) 0.0145(12) -0.0026(12) -0.0052(10)
C15 0.0196(10) 0.0169(8) 0.0193(9) 0.0017(8) 0.0025(8) 0.0016(8)
C16 0.0228(11) 0.0348(11) 0.0292(11) 0.0072(10) -0.0053(9) -0.0060(9)
C17 0.0203(10) 0.0164(8) 0.0204(9) 0.0017(8) -0.0052(8) 0.0021(8)
C18 0.0321(12) 0.0187(9) 0.0392(13) -0.0029(9) -0.0111(10) 0.0055(9)
C19 0.0568(19) 0.0348(13) 0.070(2) -0.0173(14) 0.0094(15) 0.0101(13)
C20 0.0244(11) 0.0305(11) 0.0285(11) -0.0004(9) -0.0089(9) 0.0055(9)
C21 0.0254(11) 0.0358(12) 0.0272(11) -0.0073(10) -0.0049(9) -0.0036(10)
C22 0.0165(9) 0.0152(8) 0.0119(8) -0.0004(7) -0.0002(7) -0.0039(7)
C23 0.0174(9) 0.0195(8) 0.0156(9) 0.0006(7) -0.0029(7) -0.0026(7)
C24 0.0149(9) 0.0255(9) 0.0219(10) -0.0001(8) -0.0021(8) -0.0043(8)
C25 0.0193(10) 0.0263(9) 0.0209(10) 0.0035(8) 0.0005(8) -0.0099(8)
C26 0.0250(10) 0.0179(9) 0.0200(10) 0.0041(8) 0.0004(8) -0.0039(8)
C27 0.0182(9) 0.0175(8) 0.0157(9) 0.0008(7) 0.0006(7) -0.0002(7)
C28 0.0213(10) 0.0184(8) 0.0219(10) 0.0053(8) 0.0033(8) 0.0023(8)
C29 0.0278(11) 0.0187(9) 0.0296(11) 0.0054(9) -0.0011(9) -0.0012(8)
C30 0.0383(13) 0.0223(10) 0.0383(13) 0.0025(10) 0.0078(10) 0.0065(10)
C31 0.0180(10) 0.0220(9) 0.0337(12) 0.0024(9) 0.0000(8) 0.0029(8)
C32 0.0261(11) 0.0330(11) 0.0322(12) 0.0025(10) -0.0070(9) 0.0032(10)
C33 0.0157(9) 0.0230(9) 0.0227(10) 0.0042(8) -0.0008(8) 0.0011(8)
C34 0.0218(11) 0.0347(11) 0.0261(11) 0.0050(9) -0.0047(8) 0.0035(9)
C35 0.0392(14) 0.0464(14) 0.0266(12) -0.0027(11) -0.0085(10) 0.0059(12)
C36 0.0214(10) 0.0282(10) 0.0306(11) -0.0004(9) 0.0013(9) 0.0036(9)
C37 0.0306(12) 0.0265(11) 0.0449(14) 0.0022(10) 0.0023(10) 0.0044(10)

loop_
_atom_type_symbol
_atom_type_description
_atom_type_scat_dispersion_real
_atom_type_scat_dispersion_imag
_atom_type_scat_source
C C 0.0033 0.0016 'International Tables Vol C Tables 4.2.6.8 and 6.1.1.4'
H H 0.0000 0.0000 'International Tables Vol C Tables 4.2.6.8 and 6.1.1.4'
I I -0.4742 1.8119 'International Tables Vol C Tables 4.2.6.8 and 6.1.1.4'
Mg Mg 0.0486 0.0363 'International Tables Vol C Tables 4.2.6.8 and 6.1.1.4'
N N 0.0061 0.0033 'International Tables Vol C Tables 4.2.6.8 and 6.1.1.4'

loop_
_exptl_crystal_face_index_h
_exptl_crystal_face_index_k
_exptl_crystal_face_index_l
_exptl_crystal_face_perp_dist
22 0 -10 0.0902
-6 27 -2 0.1132
7 -27 1 0.0994
1 -25 -13 0.0396
-10 19 -19 0.1590
-24 0 1 0.1335
17 20 -2 0.1105
-7 -26 2 0.0881
-12 -12 23 0.1353
-13 21 12 0.1034
0 13 27 0.1342
-3 -3 -30 0.1721
15 -16 16 0.1445
12 22 10 0.0868
-12 -22 -10 0.0836
-13 0 -26 0.1425
1 26 12 0.0582
-1 -26 -11 0.0383
22 0 11 0.1439
14 -10 -22 0.1214
-1 25 13 0.0532
19 -9 -16 0.0934
1 21 -20 0.1789
-17 17 -10 0.1476
-19 0 19 0.1429
3 25 13 0.0595

loop_
_geom_angle_atom_site_label_1
_geom_angle_atom_site_label_2
_geom_angle_atom_site_label_3
_geom_angle
_geom_angle_site_symmetry_1
_geom_angle_site_symmetry_3
_geom_angle_publ_flag
N1 Mg1 I1 137.35(5) . . ?
N2 Mg1 I1 125.34(5) . . ?
N2 Mg1 N1 97.13(6) . . ?
C2 N1 Mg1 121.52(12) . . ?
C2 N1 C6 120.14(14) . . ?
C6 N1 Mg1 118.30(11) . . ?
C4 N2 Mg1 121.34(12) . . ?
C4 N2 C22 120.07(15) . . ?
C22 N2 Mg1 118.52(11) . . ?
H1A C1 H1B 109.5 . . ?
H1A C1 H1C 109.5 . . ?
H1B C1 H1C 109.5 . . ?
C2 C1 H1A 109.5 . . ?
C2 C1 H1B 109.5 . . ?
C2 C1 H1C 109.5 . . ?
N1 C2 C1 121.01(16) . . ?
N1 C2 C3 124.06(16) . . ?
C3 C2 C1 114.92(15) . . ?
C2 C3 H3 114.6 . . ?
C4 C3 C2 130.80(16) . . ?
C4 C3 H3 114.6 . . ?
N2 C4 C3 124.38(16) . . ?
N2 C4 C5 119.95(16) . . ?
C3 C4 C5 115.67(15) . . ?
C4 C5 H5A 109.5 . . ?
C4 C5 H5B 109.5 . . ?
C4 C5 H5C 109.5 . . ?
H5A C5 H5B 109.5 . . ?
H5A C5 H5C 109.5 . . ?
H5B C5 H5C 109.5 . . ?
C7 C6 N1 117.64(16) . . ?
C11 C6 N1 121.22(16) . . ?
C11 C6 C7 121.04(16) . . ?
C6 C7 C17 120.11(16) . . ?
C8 C7 C6 118.20(18) . . ?
C8 C7 C17 121.60(17) . . ?
C7 C8 H8 119.4 . . ?
C9 C8 C7 121.27(18) . . ?
C9 C8 H8 119.4 . . ?
C8 C9 H9 119.9 . . ?
C8 C9 C10 120.12(18) . . ?
C10 C9 H9 119.9 . . ?
C9 C10 H10 119.4 . . ?
C9 C10 C11 121.22(19) . . ?
C11 C10 H10 119.4 . . ?
C6 C11 C12 123.09(16) . . ?
C10 C11 C6 118.13(17) . . ?
C10 C11 C12 118.79(17) . . ?
C11 C12 H12 108.1 . . ?
C11 C12 C13 110.89(16) . . ?
C11 C12 C15 110.82(15) . . ?
C13 C12 H12 108.1 . . ?
C15 C12 H12 108.1 . . ?
C15 C12 C13 110.74(15) . . ?
C12 C13 H13A 109.0 . . ?
C12 C13 H13B 109.0 . . ?
H13A C13 H13B 107.8 . . ?
C14 C13 C12 112.82(17) . . ?
C14 C13 H13A 109.0 . . ?
C14 C13 H13B 109.0 . . ?
C13 C14 H14A 109.5 . . ?
C13 C14 H14B 109.5 . . ?
C13 C14 H14C 109.5 . . ?
H14A C14 H14B 109.5 . . ?
H14A C14 H14C 109.5 . . ?
H14B C14 H14C 109.5 . . ?
C12 C15 H15A 108.7 . . ?
C12 C15 H15B 108.7 . . ?
H15A C15 H15B 107.6 . . ?
C16 C15 C12 114.28(16) . . ?
C16 C15 H15A 108.7 . . ?
C16 C15 H15B 108.7 . . ?
C15 C16 H16A 109.5 . . ?
C15 C16 H16B 109.5 . . ?
C15 C16 H16C 109.5 . . ?
H16A C16 H16B 109.5 . . ?
H16A C16 H16C 109.5 . . ?
H16B C16 H16C 109.5 . . ?
C7 C17 H17 106.6 . . ?
C7 C17 C18 110.49(16) . . ?
C7 C17 C20 114.67(16) . . ?
C18 C17 H17 106.6 . . ?
C20 C17 H17 106.6 . . ?
C20 C17 C18 111.34(16) . . ?
C17 C18 H18A 108.8 . . ?
C17 C18 H18B 108.8 . . ?
H18A C18 H18B 107.7 . . ?
C19 C18 C17 113.8(2) . . ?
C19 C18 H18A 108.8 . . ?
C19 C18 H18B 108.8 . . ?
C18 C19 H19A 109.5 . . ?
C18 C19 H19B 109.5 . . ?
C18 C19 H19C 109.5 . . ?
H19A C19 H19B 109.5 . . ?
H19A C19 H19C 109.5 . . ?
H19B C19 H19C 109.5 . . ?
C17 C20 H20A 108.7 . . ?
C17 C20 H20B 108.7 . . ?
C17 C20 C21 114.10(17) . . ?
H20A C20 H20B 107.6 . . ?
C21 C20 H20A 108.7 . . ?
C21 C20 H20B 108.7 . . ?
C20 C21 H21A 109.5 . . ?
C20 C21 H21B 109.5 . . ?
C20 C21 H21C 109.5 . . ?
H21A C21 H21B 109.5 . . ?
H21A C21 H21C 109.5 . . ?
H21B C21 H21C 109.5 . . ?
C23 C22 N2 120.58(16) . . ?
C23 C22 C27 120.74(16) . . ?
C27 C22 N2 118.42(16) . . ?
C22 C23 C33 123.23(16) . . ?
C24 C23 C22 118.16(17) . . ?
C24 C23 C33 118.55(17) . . ?
C23 C24 H24 119.3 . . ?
C25 C24 C23 121.46(18) . . ?
C25 C24 H24 119.3 . . ?
C24 C25 H25 120.0 . . ?
C24 C25 C26 120.00(18) . . ?
C26 C25 H25 120.0 . . ?
C25 C26 H26 119.4 . . ?
C25 C26 C27 121.10(18) . . ?
C27 C26 H26 119.4 . . ?
C22 C27 C28 121.05(16) . . ?
C26 C27 C22 118.50(17) . . ?
C26 C27 C28 120.45(16) . . ?
C27 C28 H28 106.1 . . ?
C27 C28 C29 112.74(16) . . ?
C27 C28 C31 112.25(16) . . ?
C29 C28 H28 106.1 . . ?
C31 C28 H28 106.1 . . ?
C31 C28 C29 112.93(16) . . ?
C28 C29 H29A 109.1 . . ?
C28 C29 H29B 109.1 . . ?
H29A C29 H29B 107.8 . . ?
C30 C29 C28 112.58(17) . . ?
C30 C29 H29A 109.1 . . ?
C30 C29 H29B 109.1 . . ?
C29 C30 H30A 109.5 . . ?
C29 C30 H30B 109.5 . . ?
C29 C30 H30C 109.5 . . ?
H30A C30 H30B 109.5 . . ?
H30A C30 H30C 109.5 . . ?
H30B C30 H30C 109.5 . . ?
C28 C31 H31A 108.4 . . ?
C28 C31 H31B 108.4 . . ?
H31A C31 H31B 107.4 . . ?
C32 C31 C28 115.70(17) . . ?
C32 C31 H31A 108.4 . . ?
C32 C31 H31B 108.4 . . ?
C31 C32 H32A 109.5 . . ?
C31 C32 H32B 109.5 . . ?
C31 C32 H32C 109.5 . . ?
H32A C32 H32B 109.5 . . ?
H32A C32 H32C 109.5 . . ?
H32B C32 H32C 109.5 . . ?
C23 C33 H33 108.0 . . ?
C23 C33 C34 110.53(16) . . ?
C23 C33 C36 111.36(16) . . ?
C34 C33 H33 108.0 . . ?
C36 C33 H33 108.0 . . ?
C36 C33 C34 110.77(16) . . ?
C33 C34 H34A 108.8 . . ?
C33 C34 H34B 108.8 . . ?
H34A C34 H34B 107.7 . . ?
C35 C34 C33 113.96(18) . . ?
C35 C34 H34A 108.8 . . ?
C35 C34 H34B 108.8 . . ?
C34 C35 H35A 109.5 . . ?
C34 C35 H35B 109.5 . . ?
C34 C35 H35C 109.5 . . ?
H35A C35 H35B 109.5 . . ?
H35A C35 H35C 109.5 . . ?
H35B C35 H35C 109.5 . . ?
C33 C36 H36A 108.6 . . ?
C33 C36 H36B 108.6 . . ?
H36A C36 H36B 107.5 . . ?
C37 C36 C33 114.85(18) . . ?
C37 C36 H36A 108.6 . . ?
C37 C36 H36B 108.6 . . ?
C36 C37 H37A 109.5 . . ?
C36 C37 H37B 109.5 . . ?
C36 C37 H37C 109.5 . . ?
H37A C37 H37B 109.5 . . ?
H37A C37 H37C 109.5 . . ?
H37B C37 H37C 109.5 . . ?

loop_
_geom_bond_atom_site_label_1
_geom_bond_atom_site_label_2
_geom_bond_distance
_geom_bond_site_symmetry_2
_geom_bond_publ_flag
I1 Mg1 2.6016(6) . ?
Mg1 N1 2.0074(16) . ?
Mg1 N2 2.0005(16) . ?
N1 C2 1.334(2) . ?
N1 C6 1.447(2) . ?
N2 C4 1.337(2) . ?
N2 C22 1.441(2) . ?
C1 H1A 0.9800 . ?
C1 H1B 0.9800 . ?
C1 H1C 0.9800 . ?
C1 C2 1.514(2) . ?
C2 C3 1.410(2) . ?
C3 H3 0.9500 . ?
C3 C4 1.401(2) . ?
C4 C5 1.515(2) . ?
C5 H5A 0.9800 . ?
C5 H5B 0.9800 . ?
C5 H5C 0.9800 . ?
C6 C7 1.414(2) . ?
C6 C11 1.409(3) . ?
C7 C8 1.394(3) . ?
C7 C17 1.521(3) . ?
C8 H8 0.9500 . ?
C8 C9 1.380(3) . ?
C9 H9 0.9500 . ?
C9 C10 1.382(3) . ?
C10 H10 0.9500 . ?
C10 C11 1.398(3) . ?
C11 C12 1.521(3) . ?
C12 H12 1.0000 . ?
C12 C13 1.538(2) . ?
C12 C15 1.539(3) . ?
C13 H13A 0.9900 . ?
C13 H13B 0.9900 . ?
C13 C14 1.523(3) . ?
C14 H14A 0.9800 . ?
C14 H14B 0.9800 . ?
C14 H14C 0.9800 . ?
C15 H15A 0.9900 . ?
C15 H15B 0.9900 . ?
C15 C16 1.515(3) . ?
C16 H16A 0.9800 . ?
C16 H16B 0.9800 . ?
C16 H16C 0.9800 . ?
C17 H17 1.0000 . ?
C17 C18 1.549(3) . ?
C17 C20 1.527(3) . ?
C18 H18A 0.9900 . ?
C18 H18B 0.9900 . ?
C18 C19 1.498(4) . ?
C19 H19A 0.9800 . ?
C19 H19B 0.9800 . ?
C19 H19C 0.9800 . ?
C20 H20A 0.9900 . ?
C20 H20B 0.9900 . ?
C20 C21 1.531(3) . ?
C21 H21A 0.9800 . ?
C21 H21B 0.9800 . ?
C21 H21C 0.9800 . ?
C22 C23 1.411(3) . ?
C22 C27 1.413(2) . ?
C23 C24 1.397(3) . ?
C23 C33 1.527(3) . ?
C24 H24 0.9500 . ?
C24 C25 1.380(3) . ?
C25 H25 0.9500 . ?
C25 C26 1.382(3) . ?
C26 H26 0.9500 . ?
C26 C27 1.394(3) . ?
C27 C28 1.523(3) . ?
C28 H28 1.0000 . ?
C28 C29 1.548(3) . ?
C28 C31 1.536(3) . ?
C29 H29A 0.9900 . ?
C29 H29B 0.9900 . ?
C29 C30 1.521(3) . ?
C30 H30A 0.9800 . ?
C30 H30B 0.9800 . ?
C30 H30C 0.9800 . ?
C31 H31A 0.9900 . ?
C31 H31B 0.9900 . ?
C31 C32 1.527(3) . ?
C32 H32A 0.9800 . ?
C32 H32B 0.9800 . ?
C32 H32C 0.9800 . ?
C33 H33 1.0000 . ?
C33 C34 1.540(3) . ?
C33 C36 1.540(3) . ?
C34 H34A 0.9900 . ?
C34 H34B 0.9900 . ?
C34 C35 1.518(3) . ?
C35 H35A 0.9800 . ?
C35 H35B 0.9800 . ?
C35 H35C 0.9800 . ?
C36 H36A 0.9900 . ?
C36 H36B 0.9900 . ?
C36 C37 1.528(3) . ?
C37 H37A 0.9800 . ?
C37 H37B 0.9800 . ?
C37 H37C 0.9800 . ?

loop_
_geom_torsion_atom_site_label_1
_geom_torsion_atom_site_label_2
_geom_torsion_atom_site_label_3
_geom_torsion_atom_site_label_4
_geom_torsion
_geom_torsion_site_symmetry_1
_geom_torsion_site_symmetry_2
_geom_torsion_site_symmetry_3
_geom_torsion_site_symmetry_4
_geom_torsion_publ_flag
Mg1 N1 C2 C1 177.64(13) . . . . ?
Mg1 N1 C2 C3 -1.7(2) . . . . ?
Mg1 N1 C6 C7 73.14(18) . . . . ?
Mg1 N1 C6 C11 -103.13(17) . . . . ?
Mg1 N2 C4 C3 5.9(2) . . . . ?
Mg1 N2 C4 C5 -174.27(12) . . . . ?
Mg1 N2 C22 C23 -101.45(17) . . . . ?
Mg1 N2 C22 C27 72.78(19) . . . . ?
N1 C2 C3 C4 -4.9(3) . . . . ?
N1 C6 C7 C8 -177.54(15) . . . . ?
N1 C6 C7 C17 5.8(2) . . . . ?
N1 C6 C11 C10 176.43(16) . . . . ?
N1 C6 C11 C12 -3.3(3) . . . . ?
N2 C22 C23 C24 175.89(16) . . . . ?
N2 C22 C23 C33 -1.3(3) . . . . ?
N2 C22 C27 C26 -175.82(16) . . . . ?
N2 C22 C27 C28 3.8(3) . . . . ?
C1 C2 C3 C4 175.72(18) . . . . ?
C2 N1 C6 C7 -104.69(19) . . . . ?
C2 N1 C6 C11 79.0(2) . . . . ?
C2 C3 C4 N2 2.5(3) . . . . ?
C2 C3 C4 C5 -177.37(18) . . . . ?
C4 N2 C22 C23 81.5(2) . . . . ?
C4 N2 C22 C27 -104.29(19) . . . . ?
C6 N1 C2 C1 -4.6(2) . . . . ?
C6 N1 C2 C3 176.06(16) . . . . ?
C6 C7 C8 C9 1.0(3) . . . . ?
C6 C7 C17 C18 80.8(2) . . . . ?
C6 C7 C17 C20 -152.42(17) . . . . ?
C6 C11 C12 C13 110.86(19) . . . . ?
C6 C11 C12 C15 -125.73(18) . . . . ?
C7 C6 C11 C10 0.3(3) . . . . ?
C7 C6 C11 C12 -179.47(16) . . . . ?
C7 C8 C9 C10 0.3(3) . . . . ?
C7 C17 C18 C19 -156.3(2) . . . . ?
C7 C17 C20 C21 63.7(2) . . . . ?
C8 C7 C17 C18 -95.8(2) . . . . ?
C8 C7 C17 C20 31.0(2) . . . . ?
C8 C9 C10 C11 -1.3(3) . . . . ?
C9 C10 C11 C6 1.0(3) . . . . ?
C9 C10 C11 C12 -179.22(17) . . . . ?
C10 C11 C12 C13 -68.9(2) . . . . ?
C10 C11 C12 C15 54.5(2) . . . . ?
C11 C6 C7 C8 -1.3(3) . . . . ?
C11 C6 C7 C17 -177.95(16) . . . . ?
C11 C12 C13 C14 -61.9(2) . . . . ?
C11 C12 C15 C16 169.86(16) . . . . ?
C13 C12 C15 C16 -66.6(2) . . . . ?
C15 C12 C13 C14 174.63(19) . . . . ?
C17 C7 C8 C9 177.63(17) . . . . ?
C18 C17 C20 C21 -169.97(19) . . . . ?
C20 C17 C18 C19 75.0(3) . . . . ?
C22 N2 C4 C3 -177.13(16) . . . . ?
C22 N2 C4 C5 2.7(2) . . . . ?
C22 C23 C24 C25 -1.0(3) . . . . ?
C22 C23 C33 C34 113.4(2) . . . . ?
C22 C23 C33 C36 -123.1(2) . . . . ?
C22 C27 C28 C29 -149.92(18) . . . . ?
C22 C27 C28 C31 81.2(2) . . . . ?
C23 C22 C27 C26 -1.6(3) . . . . ?
C23 C22 C27 C28 177.99(17) . . . . ?
C23 C24 C25 C26 0.0(3) . . . . ?
C23 C33 C34 C35 -56.9(2) . . . . ?
C23 C33 C36 C37 179.66(17) . . . . ?
C24 C23 C33 C34 -63.9(2) . . . . ?
C24 C23 C33 C36 59.7(2) . . . . ?
C24 C25 C26 C27 0.2(3) . . . . ?
C25 C26 C27 C22 0.6(3) . . . . ?
C25 C26 C27 C28 -179.03(18) . . . . ?
C26 C27 C28 C29 29.7(3) . . . . ?
C26 C27 C28 C31 -99.2(2) . . . . ?
C27 C22 C23 C24 1.8(3) . . . . ?
C27 C22 C23 C33 -175.45(17) . . . . ?
C27 C28 C29 C30 162.63(18) . . . . ?
C27 C28 C31 C32 57.1(2) . . . . ?
C29 C28 C31 C32 -71.7(2) . . . . ?
C31 C28 C29 C30 -68.8(2) . . . . ?
C33 C23 C24 C25 176.40(18) . . . . ?
C34 C33 C36 C37 -56.9(2) . . . . ?
C36 C33 C34 C35 179.18(18) . . . . ?

loop_
_exptl_oxdiff_crystal_face_indexfrac_h
_exptl_oxdiff_crystal_face_indexfrac_k
_exptl_oxdiff_crystal_face_indexfrac_l
_exptl_oxdiff_crystal_face_x
_exptl_oxdiff_crystal_face_y
_exptl_oxdiff_crystal_face_z
22.3311 0.1962 -10.3146 0.1272 0.9688 -0.2128
-5.6514 26.8235 -1.9463 0.0012 0.0172 0.9999
6.6225 -26.5451 1.4520 0.0047 0.0276 -0.9996
1.2996 -25.0637 -13.0260 -0.4989 0.0664 -0.8641
-9.5316 18.8058 -18.9147 -0.6040 0.0782 0.7931
-23.6710 0.0558 1.0200 -0.4157 -0.8736 0.2532
16.6744 19.5453 -2.1476 0.3710 0.7777 0.5075
-6.9051 -26.3918 2.2245 -0.2267 -0.4737 -0.8510
-11.9029 -12.0224 23.0767 0.3607 -0.8704 -0.3350
-13.0350 20.7113 11.5058 0.2085 -0.4999 0.8406
0.3550 13.4937 26.9732 0.8572 -0.3024 0.4169
-3.0308 -3.0541 -30.4338 -0.9427 0.3332 -0.0176
15.1341 -15.6683 16.0527 0.6468 0.1912 -0.7383
11.6932 22.4307 9.7175 0.6330 0.4365 0.6394
-11.8846 -22.2528 -9.8306 -0.6387 -0.4404 -0.6310
-13.0020 -0.0622 -25.7894 -0.9797 -0.0779 0.1848
1.0343 25.5400 11.8509 0.5122 0.0396 0.8579
-0.7582 -25.7263 -11.3752 -0.4946 -0.0382 -0.8683
22.0533 0.0971 11.2227 0.7350 0.6289 -0.2533
14.1609 -10.2792 -21.9758 -0.4223 0.7755 -0.4693
-1.1861 25.0015 13.1918 0.5054 -0.0652 0.8604
18.7915 -8.6004 -16.2104 -0.1608 0.8674 -0.4709
1.0149 21.0392 -19.9924 -0.4228 0.4932 0.7603
-16.8359 17.3961 -9.7295 -0.4882 -0.3371 0.8050
-18.8237 -0.0466 18.7672 0.1805 -0.9697 0.1648
3.2709 25.0213 12.5115 0.5699 0.1069 0.8147
